data_7125509
loop_
_publ_author_name
'Arnold, P. L.'
'Scarisbrick, A. C.'
'Blake, A. J.'
'Wilson, C.'

_publ_section_title
;
 Chelating alkoxy-N-heterocyclic carbene complexes of silver and copper.
;
_journal_issue 22
_journal_name_full 'Chemical communications (Cambridge, England)'
_journal_page_first 2340
_journal_page_last 2341
_journal_paper_doi 10.1039/b107855k
_journal_year 2001
_chemical_formula_sum 'C23 H40 Cl2 N4 O4'
_chemical_formula_weight 507.49
_space_group_IT_number 9
_space_group_name_Hall 'C -2yc'
_space_group_name_H-M_alt 'C 1 c 1'
_symmetry_cell_setting monoclinic
_symmetry_space_group_name_H-M 'C 1 c 1'
_atom_sites_solution_hydrogens 'geometrically placed, H2O not located'
_atom_sites_solution_primary direct
_atom_sites_solution_secondary difmap
_audit_creation_method SHELXL-97
_cell_angle_alpha 90.00
_cell_angle_beta 110.933(2)
_cell_angle_gamma 90.00
_cell_formula_units_Z 4
_cell_length_a 20.5270(6)
_cell_length_b 11.3091(4)
_cell_length_c 13.0364(4)
_cell_measurement_temperature 150(2)
_cell_volume 2826.56(16)
_computing_structure_refinement 'SHELXL-97 (Sheldrick, 1997)'
_computing_structure_solution 'SHELXS-97 (Sheldrick, 1990)'
_diffrn_ambient_temperature 150(2)
_diffrn_measured_fraction_theta_full 0.997
_diffrn_measured_fraction_theta_max 0.997
_diffrn_measurement_device_type 'Nonius Kappa CCD area detector'
_diffrn_measurement_method 'phi & omega diffrn_detector_area_resol_mean ?'
_diffrn_radiation_monochromator graphite
_diffrn_radiation_source 'fine-focus sealed tube'
_diffrn_radiation_type MoK\a
_diffrn_radiation_wavelength 0.71073
_diffrn_reflns_av_R_equivalents 0.0434
_diffrn_reflns_av_sigmaI/netI 0.0602
_diffrn_reflns_limit_h_max 23
_diffrn_reflns_limit_h_min -25
_diffrn_reflns_limit_k_max 13
_diffrn_reflns_limit_k_min -13
_diffrn_reflns_limit_l_max 16
_diffrn_reflns_limit_l_min -13
_diffrn_reflns_number 10342
_diffrn_reflns_theta_full 25.99
_diffrn_reflns_theta_max 25.99
_diffrn_reflns_theta_min 3.26
_exptl_absorpt_coefficient_mu 0.262
_exptl_absorpt_correction_T_max 0.9870
_exptl_absorpt_correction_T_min 0.9373
_exptl_crystal_colour colourless
_exptl_crystal_density_diffrn 1.193
_exptl_crystal_density_method 'not measured'
_exptl_crystal_description lath
_exptl_crystal_F_000 1088
_exptl_crystal_size_max 0.25
_exptl_crystal_size_mid 0.12
_exptl_crystal_size_min 0.05
_refine_diff_density_max 0.786
_refine_diff_density_min -0.262
_refine_diff_density_rms 0.078
_refine_ls_abs_structure_details 'Flack H D (1983), Acta Cryst. A39, 876-881'
_refine_ls_abs_structure_Flack 0.43(11)
_refine_ls_extinction_method none
_refine_ls_goodness_of_fit_ref 1.007
_refine_ls_hydrogen_treatment 'riding model'
_refine_ls_matrix_type full
_refine_ls_number_parameters 299
_refine_ls_number_reflns 4290
_refine_ls_number_restraints 117
_refine_ls_restrained_S_all 1.000
_refine_ls_R_factor_all 0.0993
_refine_ls_R_factor_gt 0.0747
_refine_ls_shift/su_max 0.018
_refine_ls_shift/su_mean 0.005
_refine_ls_structure_factor_coef Fsqd
_refine_ls_weighting_details 'calc w=1/[\s^2^(Fo^2^)+(0.1495P)^2^+1.2507P] where P=(Fo^2^+2Fc^2^)/3'
_refine_ls_weighting_scheme calc
_refine_ls_wR_factor_gt 0.1935
_refine_ls_wR_factor_ref 0.2163
_reflns_number_gt 3201
_reflns_number_total 4294
_reflns_threshold_expression >2sigma(I)
_cod_data_source_file b107855k.txt
_cod_data_source_block phimcl
_cod_depositor_comments
;
The following automatic conversions were performed:

data item '_symmetry_cell_setting' value 'Monoclinic' was changed to
'monoclinic' in accordance with the
/home/saulius/struct/COD-crude-data/automatic-downloads/DataCite-retrospective/RSC/depositions/lib/dictionaries/cif_core.dic
dictionary named 'cif_core.dic' version 2.4.2 last updated on
2011-04-26.

Automatic conversion script
Id: cif_fix_values 6909 2019-04-08 15:41:33Z antanas 
;
_cod_original_cell_volume 2826.55(16)
_cod_original_sg_symbol_H-M Cc
_cod_database_code 7125509

loop_
_symmetry_equiv_pos_as_xyz
'x, y, z'
'x, -y, z+1/2'
'x+1/2, y+1/2, z'
'x+1/2, -y+1/2, z+1/2'

loop_
_atom_site_label
_atom_site_type_symbol
_atom_site_fract_x
_atom_site_fract_y
_atom_site_fract_z
_atom_site_U_iso_or_equiv
_atom_site_adp_type
_atom_site_occupancy
_atom_site_symmetry_multiplicity
_atom_site_calc_flag
_atom_site_refinement_flags
Cl2 Cl 0.29813(11) 0.51497(15) 0.25149(15) 0.0562(5) Uani 1 1 d .
Cl1 Cl 0.56614(9) 0.53032(15) -0.19522(14) 0.0493(4) Uani 1 1 d .
O1 O 0.4409(2) 0.8081(4) 0.1262(4) 0.0510(12) Uani 1 1 d DU
H1 H 0.4461 0.7632 0.1799 0.077 Uiso 1 1 calc RD
N3 N 0.3042(3) 0.7322(4) 0.0020(4) 0.0367(11) Uani 1 1 d U
N4 N 0.2331(3) 0.8363(4) 0.0548(4) 0.0377(12) Uani 1 1 d U
N1 N 0.5539(2) 0.7269(4) 0.0548(4) 0.0379(12) Uani 1 1 d U
N2 N 0.6236(3) 0.8372(4) 0.0068(4) 0.0375(12) Uani 1 1 d U
C11 C 0.4193(2) 0.8227(4) -0.0651(4) 0.0297(12) Uani 1 1 d DU
C12 C 0.4339(2) 0.9412(5) -0.0432(4) 0.0565(16) Uani 1 1 d DU
H12A H 0.4466 0.9714 0.0293 0.068 Uiso 1 1 calc R
C13 C 0.4295(3) 1.0145(5) -0.1302(6) 0.073(2) Uani 1 1 d DU
H13A H 0.4393 1.0964 -0.1171 0.088 Uiso 1 1 calc R
C14 C 0.4113(4) 0.9718(5) -0.2345(6) 0.079(3) Uani 1 1 d DU
H14A H 0.4085 1.0234 -0.2935 0.094 Uiso 1 1 calc R
C15 C 0.3972(3) 0.8542(6) -0.2535(5) 0.0604(18) Uani 1 1 d DU
H15A H 0.3844 0.8244 -0.3261 0.072 Uiso 1 1 calc R
C16 C 0.4011(3) 0.7782(5) -0.1690(5) 0.0534(15) Uani 1 1 d DU
H16A H 0.3913 0.6963 -0.1827 0.064 Uiso 1 1 calc R
C10 C 0.4279(4) 0.7386(4) 0.0291(6) 0.0354(10) Uani 1 1 d U
C21 C 0.3634(3) 0.6590(5) 0.0094(6) 0.0402(14) Uani 1 1 d U
H21A H 0.3535 0.6136 -0.0595 0.048 Uiso 1 1 calc R
H21B H 0.3726 0.6021 0.0707 0.048 Uiso 1 1 calc R
C22 C 0.2866(3) 0.7620(5) 0.0878(5) 0.0362(14) Uani 1 1 d U
H22A H 0.3088 0.7344 0.1609 0.043 Uiso 1 1 calc R
C23 C 0.2600(3) 0.7904(6) -0.0896(5) 0.0421(14) Uani 1 1 d U
H23A H 0.2611 0.7873 -0.1618 0.051 Uiso 1 1 calc R
C24 C 0.2155(3) 0.8521(6) -0.0567(5) 0.0438(15) Uani 1 1 d U
H24A H 0.1780 0.8991 -0.1024 0.053 Uiso 1 1 calc R
C25 C 0.1952(3) 0.8886(5) 0.1251(4) 0.0463(16) Uani 1 1 d DU
C28 C 0.2350(3) 0.8570(6) 0.2445(4) 0.0513(17) Uani 1 1 d DU
H28A H 0.2354 0.7710 0.2534 0.077 Uiso 1 1 calc R
H28B H 0.2122 0.8937 0.2910 0.077 Uiso 1 1 calc R
H28C H 0.2830 0.8861 0.2662 0.077 Uiso 1 1 calc R
C27 C 0.1943(4) 1.0226(5) 0.1090(6) 0.063(2) Uani 1 1 d DU
H27A H 0.1687 1.0416 0.0317 0.095 Uiso 1 1 calc R
H27B H 0.2423 1.0518 0.1302 0.095 Uiso 1 1 calc R
H27C H 0.1715 1.0604 0.1548 0.095 Uiso 1 1 calc R
C26 C 0.1228(3) 0.8361(6) 0.0837(5) 0.0554(18) Uani 1 1 d DU
H26A H 0.1259 0.7502 0.0943 0.083 Uiso 1 1 calc R
H26B H 0.1000 0.8539 0.0054 0.083 Uiso 1 1 calc R
H26C H 0.0955 0.8701 0.1246 0.083 Uiso 1 1 calc R
C1 C 0.4904(3) 0.6576(5) 0.0441(5) 0.0332(13) Uani 1 1 d U
H1B H 0.4994 0.6086 0.1107 0.040 Uiso 1 1 calc R
H1C H 0.4795 0.6038 -0.0197 0.040 Uiso 1 1 calc R
C2 C 0.5703(3) 0.7612(5) -0.0281(5) 0.0370(14) Uani 1 1 d U
H2A H 0.5479 0.7361 -0.1020 0.044 Uiso 1 1 calc R
C3 C 0.5963(3) 0.7835(6) 0.1478(5) 0.0431(15) Uani 1 1 d U
H3A H 0.5947 0.7758 0.2195 0.052 Uiso 1 1 calc R
C4 C 0.6405(3) 0.8521(6) 0.1188(5) 0.0441(15) Uani 1 1 d U
H4A H 0.6762 0.9012 0.1660 0.053 Uiso 1 1 calc R
C5 C 0.6597(3) 0.8953(5) -0.0612(4) 0.0403(14) Uani 1 1 d DU
C8 C 0.7332(3) 0.8471(6) -0.0219(5) 0.0572(19) Uani 1 1 d DU
H8A H 0.7570 0.8678 0.0556 0.086 Uiso 1 1 calc R
H8B H 0.7586 0.8814 -0.0657 0.086 Uiso 1 1 calc R
H8C H 0.7317 0.7609 -0.0300 0.086 Uiso 1 1 calc R
C7 C 0.6197(3) 0.8656(6) -0.1812(4) 0.0548(18) Uani 1 1 d DU
H7A H 0.6218 0.7802 -0.1922 0.082 Uiso 1 1 calc R
H7B H 0.6406 0.9075 -0.2276 0.082 Uiso 1 1 calc R
H7C H 0.5709 0.8899 -0.2009 0.082 Uiso 1 1 calc R
C6 C 0.6578(4) 1.0278(5) -0.0414(6) 0.065(2) Uani 1 1 d DU
H6A H 0.6839 1.0450 0.0361 0.097 Uiso 1 1 calc R
H6B H 0.6093 1.0535 -0.0605 0.097 Uiso 1 1 calc R
H6C H 0.6791 1.0701 -0.0872 0.097 Uiso 1 1 calc R
O1S O 0.4130(3) 0.5866(5) -0.3597(4) 0.0706(14) Uani 1 1 d .
O2S O 0.4019(3) 0.6704(5) 0.4311(5) 0.0861(17) Uani 1 1 d .
O3S O 0.4908(3) 0.6925(5) 0.3174(4) 0.0744(15) Uani 1 1 d .

loop_
_atom_site_aniso_label
_atom_site_aniso_U_11
_atom_site_aniso_U_22
_atom_site_aniso_U_33
_atom_site_aniso_U_23
_atom_site_aniso_U_13
_atom_site_aniso_U_12
Cl2 0.0699(12) 0.0510(10) 0.0402(8) 0.0033(8) 0.0103(7) -0.0162(9)
Cl1 0.0500(9) 0.0548(10) 0.0420(8) 0.0007(7) 0.0152(7) 0.0067(8)
O1 0.058(3) 0.037(2) 0.073(3) -0.013(2) 0.042(2) 0.000(2)
N3 0.041(3) 0.026(2) 0.048(3) 0.006(2) 0.021(2) -0.004(2)
N4 0.039(3) 0.030(3) 0.044(3) 0.009(2) 0.016(2) 0.001(2)
N1 0.036(3) 0.035(3) 0.050(3) 0.000(2) 0.023(2) -0.002(2)
N2 0.038(3) 0.035(3) 0.048(3) -0.006(2) 0.025(2) -0.007(2)
C11 0.030(3) 0.021(3) 0.041(3) 0.008(2) 0.016(2) 0.003(2)
C12 0.071(4) 0.043(4) 0.063(4) 0.006(3) 0.034(3) -0.001(3)
C13 0.103(6) 0.035(4) 0.092(6) 0.014(4) 0.047(5) 0.002(4)
C14 0.113(7) 0.062(6) 0.078(5) 0.026(4) 0.055(5) 0.025(5)
C15 0.075(5) 0.058(5) 0.056(4) 0.008(3) 0.033(3) 0.001(4)
C16 0.058(4) 0.047(4) 0.065(4) 0.008(3) 0.034(3) 0.004(3)
C10 0.039(2) 0.023(2) 0.050(3) -0.003(3) 0.023(2) 0.001(3)
C21 0.038(3) 0.034(3) 0.053(4) -0.002(3) 0.023(3) -0.006(3)
C22 0.039(3) 0.029(3) 0.049(4) 0.010(3) 0.028(3) 0.005(3)
C23 0.036(3) 0.046(4) 0.044(3) 0.008(3) 0.015(3) -0.006(3)
C24 0.040(4) 0.045(4) 0.048(4) 0.001(3) 0.019(3) -0.002(3)
C25 0.039(4) 0.050(4) 0.054(4) 0.001(3) 0.023(3) 0.012(3)
C28 0.045(4) 0.068(5) 0.039(3) 0.009(3) 0.013(3) 0.010(3)
C27 0.068(5) 0.044(4) 0.073(5) 0.011(3) 0.020(4) 0.024(4)
C26 0.032(4) 0.088(5) 0.049(4) -0.006(4) 0.018(3) 0.006(3)
C1 0.036(3) 0.021(3) 0.051(4) -0.004(3) 0.026(3) 0.001(2)
C2 0.035(3) 0.032(3) 0.044(4) -0.003(3) 0.015(3) 0.006(3)
C3 0.040(3) 0.049(4) 0.041(3) -0.003(3) 0.015(3) -0.007(3)
C4 0.044(4) 0.047(4) 0.040(4) -0.013(3) 0.013(3) -0.007(3)
C5 0.045(4) 0.040(3) 0.041(3) -0.002(3) 0.021(3) -0.013(3)
C8 0.049(4) 0.083(5) 0.051(4) -0.008(4) 0.031(3) -0.013(4)
C7 0.054(4) 0.063(4) 0.056(4) 0.004(3) 0.030(3) -0.020(4)
C6 0.076(5) 0.053(4) 0.067(5) 0.009(3) 0.027(4) -0.023(4)
O1S 0.070(3) 0.077(4) 0.055(3) -0.011(2) 0.011(2) 0.014(3)
O2S 0.091(4) 0.094(4) 0.080(4) -0.010(3) 0.039(3) -0.024(3)
O3S 0.101(4) 0.065(3) 0.061(3) 0.009(2) 0.034(3) 0.021(3)

loop_
_atom_type_symbol
_atom_type_description
_atom_type_scat_dispersion_real
_atom_type_scat_dispersion_imag
_atom_type_scat_source
C C 0.0033 0.0016 'International Tables Vol C Tables 4.2.6.8 and 6.1.1.4'
H H 0.0000 0.0000 'International Tables Vol C Tables 4.2.6.8 and 6.1.1.4'
N N 0.0061 0.0033 'International Tables Vol C Tables 4.2.6.8 and 6.1.1.4'
O O 0.0106 0.0060 'International Tables Vol C Tables 4.2.6.8 and 6.1.1.4'
Cl Cl 0.1484 0.1585 'International Tables Vol C Tables 4.2.6.8 and 6.1.1.4'

loop_
_geom_angle_atom_site_label_1
_geom_angle_atom_site_label_2
_geom_angle_atom_site_label_3
_geom_angle
C22 N3 C23 108.2(5)
C22 N3 C21 124.2(5)
C23 N3 C21 127.5(5)
C22 N4 C24 107.5(5)
C22 N4 C25 126.4(5)
C24 N4 C25 126.0(5)
C2 N1 C3 109.0(5)
C2 N1 C1 124.0(5)
C3 N1 C1 125.9(5)
C2 N2 C4 107.6(5)
C2 N2 C5 126.8(5)
C4 N2 C5 125.6(5)
C16 C11 C12 121.7(5)
C16 C11 C10 118.9(4)
C12 C11 C10 119.3(4)
C11 C12 C13 117.9(5)
C14 C13 C12 121.3(6)
C13 C14 C15 119.4(7)
C14 C15 C16 121.1(6)
C11 C16 C15 118.7(5)
O1 C10 C11 107.6(4)
O1 C10 C1 109.4(5)
C11 C10 C1 109.3(4)
O1 C10 C21 110.1(5)
C11 C10 C21 112.7(5)
C1 C10 C21 107.6(4)
N3 C21 C10 109.1(5)
N4 C22 N3 109.1(5)
C24 C23 N3 106.5(6)
C23 C24 N4 108.6(6)
C26 C25 N4 106.4(4)
C26 C25 C28 111.9(4)
N4 C25 C28 108.9(4)
C26 C25 C27 112.3(4)
N4 C25 C27 106.7(5)
C28 C25 C27 110.4(4)
N1 C1 C10 111.3(4)
N1 C2 N2 109.4(5)
C4 C3 N1 107.3(5)
C3 C4 N2 106.7(6)
N2 C5 C8 106.6(4)
N2 C5 C6 106.5(5)
C8 C5 C6 112.3(4)
N2 C5 C7 108.2(4)
C8 C5 C7 112.0(4)
C6 C5 C7 110.8(4)

loop_
_geom_bond_atom_site_label_1
_geom_bond_atom_site_label_2
_geom_bond_distance
O1 C10 1.433(8)
N3 C22 1.338(7)
N3 C23 1.382(8)
N3 C21 1.444(7)
N4 C22 1.325(7)
N4 C24 1.377(8)
N4 C25 1.518(7)
N1 C2 1.301(7)
N1 C3 1.373(8)
N1 C1 1.484(7)
N2 C2 1.338(7)
N2 C4 1.386(8)
N2 C5 1.494(7)
C11 C16 1.366(6)
C11 C12 1.381(6)
C11 C10 1.513(8)
C12 C13 1.382(7)
C13 C14 1.364(7)
C14 C15 1.365(7)
C15 C16 1.377(7)
C10 C1 1.531(8)
C10 C21 1.545(8)
C23 C24 1.337(8)
C25 C26 1.510(5)
C25 C28 1.520(6)
C25 C27 1.529(6)
C3 C4 1.346(9)
C5 C8 1.512(6)
C5 C6 1.522(6)
C5 C7 1.521(6)

loop_
_geom_torsion_atom_site_label_1
_geom_torsion_atom_site_label_2
_geom_torsion_atom_site_label_3
_geom_torsion_atom_site_label_4
_geom_torsion
C16 C11 C12 C13 0.1(3)
C10 C11 C12 C13 176.2(5)
C11 C12 C13 C14 0.0(3)
C12 C13 C14 C15 0.0(6)
C13 C14 C15 C16 -0.1(7)
C12 C11 C16 C15 -0.2(5)
C10 C11 C16 C15 -176.4(5)
C14 C15 C16 C11 0.2(7)
C16 C11 C10 O1 -175.1(4)
C12 C11 C10 O1 8.7(6)
C16 C11 C10 C1 66.2(6)
C12 C11 C10 C1 -110.0(5)
C16 C11 C10 C21 -53.4(6)
C12 C11 C10 C21 130.4(4)
C22 N3 C21 C10 -90.2(6)
C23 N3 C21 C10 84.3(7)
O1 C10 C21 N3 57.1(6)
C11 C10 C21 N3 -63.2(6)
C1 C10 C21 N3 176.3(4)
C24 N4 C22 N3 1.2(6)
C25 N4 C22 N3 177.8(5)
C23 N3 C22 N4 0.1(6)
C21 N3 C22 N4 175.5(4)
C22 N3 C23 C24 -1.4(6)
C21 N3 C23 C24 -176.6(5)
N3 C23 C24 N4 2.2(6)
C22 N4 C24 C23 -2.1(6)
C25 N4 C24 C23 -178.7(5)
C22 N4 C25 C26 -112.4(6)
C24 N4 C25 C26 63.6(6)
C22 N4 C25 C28 8.4(7)
C24 N4 C25 C28 -175.6(5)
C22 N4 C25 C27 127.6(6)
C24 N4 C25 C27 -56.5(7)
C2 N1 C1 C10 -87.5(6)
C3 N1 C1 C10 79.1(7)
O1 C10 C1 N1 -64.9(6)
C11 C10 C1 N1 52.8(6)
C21 C10 C1 N1 175.5(4)
C3 N1 C2 N2 1.5(6)
C1 N1 C2 N2 170.0(5)
C4 N2 C2 N1 -1.0(6)
C5 N2 C2 N1 178.4(5)
C2 N1 C3 C4 -1.4(7)
C1 N1 C3 C4 -169.6(5)
N1 C3 C4 N2 0.7(7)
C2 N2 C4 C3 0.1(7)
C5 N2 C4 C3 -179.2(5)
C2 N2 C5 C8 -113.7(6)
C4 N2 C5 C8 65.5(6)
C2 N2 C5 C6 126.2(6)
C4 N2 C5 C6 -54.6(7)
C2 N2 C5 C7 7.0(7)
C4 N2 C5 C7 -173.8(5)
